data_4102587
loop_
_publ_author_name
'Peng Wang'
'Scott Forbes'
'Taras Kolodiazhnyi'
'Kosuke Kosuda'
'Yurij Mozharivskyj'

_publ_section_title
;
 Synthesis, Crystal and Electronic Structures of New Narrow-Band-Gap
 Semiconducting Antimonide Oxides RE3SbO3 and RE8Sb3-\dO8, with RE = La,
 Sm, Gd, and Ho
;
_journal_name_full 'Journal of the American Chemical Society'
_journal_page_first 8795
_journal_page_last 8803
_journal_paper_doi 10.1021/ja1027698
_journal_volume 132
_journal_year 2010
_chemical_formula_sum 'La3 O3 Sb'
_chemical_formula_weight 586.48
_chemical_name_systematic
; 
 ? 
;
_space_group_IT_number 12
_symmetry_cell_setting monoclinic
_symmetry_space_group_name_Hall '-C 2y'
_symmetry_space_group_name_H-M 'C 1 2/m 1'
_atom_sites_solution_primary direct
_atom_sites_solution_secondary difmap
_audit_creation_method SHELXL-97
_cell_angle_alpha 90.00
_cell_angle_beta 118.55(3)
_cell_angle_gamma 90.00
_cell_formula_units_Z 4
_cell_length_a 13.856(3)
_cell_length_b 4.1050(8)
_cell_length_c 12.343(3)
_cell_measurement_reflns_used 14789
_cell_measurement_temperature 293(2)
_cell_measurement_theta_max 69.7
_cell_measurement_theta_min 6.1
_cell_volume 616.7(3)
_computing_cell_refinement X-Area
_computing_data_collection X-Area
_computing_data_reduction X-Red32
_computing_publication_material 'SHELXL-97 (Sheldrick, 1997)'
_computing_structure_refinement 'SHELXL-97 (Sheldrick, 1997)'
_computing_structure_solution 'SHELXS-97 (Sheldrick, 1990)'
_diffrn_ambient_temperature 293(2)
_diffrn_measured_fraction_theta_full 0.998
_diffrn_measured_fraction_theta_max 0.998
_diffrn_measurement_device_type 'STOE IPDSII'
_diffrn_measurement_method 'omega scan'
_diffrn_radiation_monochromator graphite
_diffrn_radiation_source 'fine-focus sealed tube'
_diffrn_radiation_type MoK\a
_diffrn_radiation_wavelength 0.71073
_diffrn_reflns_av_R_equivalents 0.1636
_diffrn_reflns_av_sigmaI/netI 0.1697
_diffrn_reflns_limit_h_max 20
_diffrn_reflns_limit_h_min -20
_diffrn_reflns_limit_k_max 6
_diffrn_reflns_limit_k_min -6
_diffrn_reflns_limit_l_max 18
_diffrn_reflns_limit_l_min -18
_diffrn_reflns_number 7366
_diffrn_reflns_theta_full 32.48
_diffrn_reflns_theta_max 32.48
_diffrn_reflns_theta_min 3.35
_exptl_absorpt_coefficient_mu 24.594
_exptl_absorpt_correction_T_max 0.5616
_exptl_absorpt_correction_T_min 0.1523
_exptl_absorpt_correction_type numerical
_exptl_absorpt_process_details X-Red
_exptl_crystal_colour Black
_exptl_crystal_density_diffrn 6.317
_exptl_crystal_density_method 'not measured'
_exptl_crystal_description Plate
_exptl_crystal_F_000 984
_exptl_crystal_size_max 0.019
_exptl_crystal_size_mid 0.015
_exptl_crystal_size_min 0.011
_refine_diff_density_max 2.615
_refine_diff_density_min -3.513
_refine_diff_density_rms 0.531
_refine_ls_extinction_coef 0.00143(7)
_refine_ls_extinction_expression Fc^*^=kFc[1+0.001xFc^2^\l^3^/sin(2\q)]^-1/4^
_refine_ls_extinction_method SHELXL
_refine_ls_goodness_of_fit_ref 0.629
_refine_ls_matrix_type full
_refine_ls_number_parameters 44
_refine_ls_number_reflns 1250
_refine_ls_number_restraints 0
_refine_ls_restrained_S_all 0.629
_refine_ls_R_factor_all 0.1104
_refine_ls_R_factor_gt 0.0486
_refine_ls_shift/su_max 0.000
_refine_ls_shift/su_mean 0.000
_refine_ls_structure_factor_coef Fsqd
_refine_ls_weighting_details 'calc w=1/[\s^2^(Fo^2^)+(0.0321P)^2^+0.0000P] where P=(Fo^2^+2Fc^2^)/3'
_refine_ls_weighting_scheme calc
_refine_ls_wR_factor_gt 0.0589
_refine_ls_wR_factor_ref 0.0737
_reflns_number_gt 712
_reflns_number_total 1250
_reflns_threshold_expression >2sigma(I)
_cod_data_source_file ja1027698_si_002.cif
_cod_data_source_block c2m
_cod_original_cell_volume 616.7(2)
_cod_database_code 4102587

loop_
_symmetry_equiv_pos_as_xyz
'x, y, z'
'-x, y, -z'
'x+1/2, y+1/2, z'
'-x+1/2, y+1/2, -z'
'-x, -y, -z'
'x, -y, z'
'-x+1/2, -y+1/2, -z'
'x+1/2, -y+1/2, z'

loop_
_atom_site_label
_atom_site_type_symbol
_atom_site_fract_x
_atom_site_fract_y
_atom_site_fract_z
_atom_site_U_iso_or_equiv
_atom_site_adp_type
_atom_site_occupancy
_atom_site_symmetry_multiplicity
_atom_site_calc_flag
_atom_site_refinement_flags
La1 La 0.61891(7) 0.0000 0.44490(11) 0.0051(2) Uani 1 2 d S
La2 La 0.62741(7) 0.0000 0.89849(10) 0.0055(2) Uani 1 2 d S
La3 La 0.15413(7) 0.0000 0.20612(10) 0.0060(2) Uani 1 2 d S
Sb1 Sb 0.12196(10) 0.0000 0.68223(14) 0.0082(2) Uani 1 2 d S
O1 O 0.1891(8) 0.0000 0.4110(11) 0.008(2) Uani 1 2 d S
O2 O 0.4367(9) 0.0000 0.7983(12) 0.012(3) Uani 1 2 d S
O3 O 0.1614(9) 0.0000 1.0123(13) 0.015(3) Uani 1 2 d S

loop_
_atom_site_aniso_label
_atom_site_aniso_U_11
_atom_site_aniso_U_22
_atom_site_aniso_U_33
_atom_site_aniso_U_23
_atom_site_aniso_U_13
_atom_site_aniso_U_12
La1 0.0053(4) 0.0049(5) 0.0070(5) 0.000 0.0046(3) 0.000
La2 0.0049(4) 0.0039(5) 0.0055(5) 0.000 0.0008(3) 0.000
La3 0.0095(4) 0.0043(6) 0.0063(5) 0.000 0.0055(4) 0.000
Sb1 0.0098(4) 0.0071(5) 0.0084(5) 0.000 0.0048(4) 0.000
O1 0.010(5) 0.010(7) 0.003(5) 0.000 0.001(4) 0.000
O2 0.007(5) 0.011(7) 0.018(7) 0.000 0.005(4) 0.000
O3 0.020(5) 0.012(7) 0.020(7) 0.000 0.016(5) 0.000

loop_
_atom_type_symbol
_atom_type_description
_atom_type_scat_dispersion_real
_atom_type_scat_dispersion_imag
_atom_type_scat_source
O O 0.0106 0.0060 'International Tables Vol C Tables 4.2.6.8 and 6.1.1.4'
Sb Sb -0.5866 1.5461 'International Tables Vol C Tables 4.2.6.8 and 6.1.1.4'
La La -0.2871 2.4523 'International Tables Vol C Tables 4.2.6.8 and 6.1.1.4'

loop_
_geom_angle_atom_site_label_1
_geom_angle_atom_site_label_2
_geom_angle_atom_site_label_3
_geom_angle
_geom_angle_site_symmetry_1
_geom_angle_site_symmetry_3
O1 La1 O1 74.3(3) 5_656 3
O1 La1 O1 74.3(3) 5_656 3_545
O1 La1 O1 118.2(4) 3 3_545
O1 La1 O2 116.6(3) 5_656 5_656
O1 La1 O2 74.4(3) 3 5_656
O1 La1 O2 74.4(3) 3_545 5_656
O1 La1 Sb1 79.4(2) 5_656 3
O1 La1 Sb1 78.7(2) 3 3
O1 La1 Sb1 142.4(3) 3_545 3
O2 La1 Sb1 142.56(7) 5_656 3
O1 La1 Sb1 79.4(2) 5_656 3_545
O1 La1 Sb1 142.4(3) 3 3_545
O1 La1 Sb1 78.7(2) 3_545 3_545
O2 La1 Sb1 142.56(7) 5_656 3_545
Sb1 La1 Sb1 70.40(3) 3 3_545
O1 La1 Sb1 143.04(9) 5_656 7_546
O1 La1 Sb1 141.9(3) 3 7_546
O1 La1 Sb1 78.6(2) 3_545 7_546
O2 La1 Sb1 78.65(18) 5_656 7_546
Sb1 La1 Sb1 109.47(4) 3 7_546
Sb1 La1 Sb1 70.86(5) 3_545 7_546
O1 La1 Sb1 143.04(9) 5_656 7_556
O1 La1 Sb1 78.6(2) 3 7_556
O1 La1 Sb1 141.9(3) 3_545 7_556
O2 La1 Sb1 78.65(18) 5_656 7_556
Sb1 La1 Sb1 70.86(5) 3 7_556
Sb1 La1 Sb1 109.47(4) 3_545 7_556
Sb1 La1 Sb1 69.99(4) 7_546 7_556
O1 La1 La3 93.8(2) 5_656 3_545
O1 La1 La3 96.5(2) 3 3_545
O1 La1 La3 35.8(3) 3_545 3_545
O2 La1 La3 38.68(11) 5_656 3_545
Sb1 La1 La3 172.56(3) 3 3_545
Sb1 La1 La3 111.74(2) 3_545 3_545
Sb1 La1 La3 77.83(4) 7_546 3_545
Sb1 La1 La3 114.03(5) 7_556 3_545
O1 La1 La3 93.8(2) 5_656 3
O1 La1 La3 35.8(3) 3 3
O1 La1 La3 96.5(2) 3_545 3
O2 La1 La3 38.68(11) 5_656 3
Sb1 La1 La3 111.74(2) 3 3
Sb1 La1 La3 172.56(3) 3_545 3
Sb1 La1 La3 114.03(5) 7_546 3
Sb1 La1 La3 77.83(4) 7_556 3
La3 La1 La3 65.20(3) 3_545 3
O1 La1 La1 37.16(12) 5_656 7_656
O1 La1 La1 37.1(2) 3 7_656
O1 La1 La1 97.3(2) 3_545 7_656
O2 La1 La1 96.47(19) 5_656 7_656
Sb1 La1 La1 76.20(4) 3 7_656
Sb1 La1 La1 112.47(6) 3_545 7_656
Sb1 La1 La1 174.30(5) 7_546 7_656
Sb1 La1 La1 112.18(2) 7_556 7_656
La3 La1 La1 96.52(4) 3_545 7_656
La3 La1 La1 62.19(4) 3 7_656
O1 La1 La1 37.16(12) 5_656 7_646
O1 La1 La1 97.3(2) 3 7_646
O1 La1 La1 37.1(2) 3_545 7_646
O2 La1 La1 96.47(19) 5_656 7_646
Sb1 La1 La1 112.47(6) 3 7_646
Sb1 La1 La1 76.20(4) 3_545 7_646
Sb1 La1 La1 112.18(2) 7_546 7_646
Sb1 La1 La1 174.30(5) 7_556 7_646
La3 La1 La1 62.19(4) 3_545 7_646
La3 La1 La1 96.52(4) 3 7_646
La1 La1 La1 65.14(3) 7_656 7_646
O2 La2 O3 99.6(3) . 3
O2 La2 O3 99.6(3) . 3_545
O3 La2 O3 117.3(6) 3 3_545
O2 La2 O3 174.1(5) . 5_657
O3 La2 O3 83.4(3) 3 5_657
O3 La2 O3 83.4(3) 3_545 5_657
O2 La2 Sb1 89.4(3) . 3_545
O3 La2 Sb1 156.3(3) 3 3_545
O3 La2 Sb1 82.3(3) 3_545 3_545
O3 La2 Sb1 85.9(2) 5_657 3_545
O2 La2 Sb1 89.4(3) . 3
O3 La2 Sb1 82.3(3) 3 3
O3 La2 Sb1 156.3(3) 3_545 3
O3 La2 Sb1 85.9(2) 5_657 3
Sb1 La2 Sb1 75.85(4) 3_545 3
O2 La2 La2 142.91(14) . 7_657
O3 La2 La2 43.6(3) 3 7_657
O3 La2 La2 102.5(3) 3_545 7_657
O3 La2 La2 39.83(15) 5_657 7_657
Sb1 La2 La2 122.75(4) 3_545 7_657
Sb1 La2 La2 82.19(4) 3 7_657
O2 La2 La2 142.91(14) . 7_647
O3 La2 La2 102.5(3) 3 7_647
O3 La2 La2 43.6(3) 3_545 7_647
O3 La2 La2 39.83(15) 5_657 7_647
Sb1 La2 La2 82.19(4) 3_545 7_647
Sb1 La2 La2 122.75(4) 3 7_647
La2 La2 La2 66.82(4) 7_657 7_647
O2 La2 La3 134.8(3) . 5_656
O3 La2 La3 103.4(2) 3 5_656
O3 La2 La3 103.4(2) 3_545 5_656
O3 La2 La3 39.2(3) 5_657 5_656
Sb1 La2 La3 56.51(3) 3_545 5_656
Sb1 La2 La3 56.51(3) 3 5_656
La2 La2 La3 67.18(3) 7_657 5_656
La2 La2 La3 67.18(3) 7_647 5_656
O2 La2 La1 41.7(3) . 5_656
O3 La2 La1 116.9(3) 3 5_656
O3 La2 La1 116.9(3) 3_545 5_656
O3 La2 La1 132.4(3) 5_657 5_656
Sb1 La2 La1 57.83(3) 3_545 5_656
Sb1 La2 La1 57.83(3) 3 5_656
La2 La2 La1 139.41(3) 7_657 5_656
La2 La2 La1 139.41(3) 7_647 5_656
La3 La2 La1 93.15(4) 5_656 5_656
O2 La2 La3 31.70(8) . 7_546
O3 La2 La3 120.7(3) 3 7_546
O3 La2 La3 69.0(3) 3_545 7_546
O3 La2 La3 149.30(3) 5_657 7_546
Sb1 La2 La3 77.44(3) 3_545 7_546
Sb1 La2 La3 114.06(5) 3 7_546
La2 La2 La3 157.85(5) 7_657 7_546
La2 La2 La3 111.47(3) 7_647 7_546
La3 La2 La3 133.91(3) 5_656 7_546
La1 La2 La3 56.80(3) 5_656 7_546
O2 La2 La3 31.70(8) . 7_556
O3 La2 La3 69.0(3) 3 7_556
O3 La2 La3 120.7(3) 3_545 7_556
O3 La2 La3 149.30(3) 5_657 7_556
Sb1 La2 La3 114.06(5) 3_545 7_556
Sb1 La2 La3 77.44(3) 3 7_556
La2 La2 La3 111.47(3) 7_657 7_556
La2 La2 La3 157.85(5) 7_647 7_556
La3 La2 La3 133.91(3) 5_656 7_556
La1 La2 La3 56.80(3) 5_656 7_556
La3 La2 La3 61.15(2) 7_546 7_556
O1 La3 O2 81.9(3) . 7_546
O1 La3 O2 81.9(3) . 7_556
O2 La3 O2 118.0(4) 7_546 7_556
O1 La3 O3 167.4(4) . 1_554
O2 La3 O3 104.2(3) 7_546 1_554
O2 La3 O3 104.2(3) 7_556 1_554
O1 La3 Sb1 83.4(2) . 7_556
O2 La3 Sb1 153.0(3) 7_546 7_556
O2 La3 Sb1 82.0(2) 7_556 7_556
O3 La3 Sb1 86.6(2) 1_554 7_556
O1 La3 Sb1 83.4(2) . 7_546
O2 La3 Sb1 82.0(2) 7_546 7_546
O2 La3 Sb1 153.0(3) 7_556 7_546
O3 La3 Sb1 86.6(2) 1_554 7_546
Sb1 La3 Sb1 73.93(4) 7_556 7_546
O1 La3 La1 36.83(11) . 3_455
O2 La3 La1 102.7(3) 7_546 3_455
O2 La3 La1 45.2(3) 7_556 3_455
O3 La3 La1 146.98(4) 1_554 3_455
Sb1 La3 La1 77.96(3) 7_556 3_455
Sb1 La3 La1 116.07(5) 7_546 3_455
O1 La3 La1 36.83(11) . 3_445
O2 La3 La1 45.2(3) 7_546 3_445
O2 La3 La1 102.7(3) 7_556 3_445
O3 La3 La1 146.98(4) 1_554 3_445
Sb1 La3 La1 116.07(5) 7_556 3_445
Sb1 La3 La1 77.96(3) 7_546 3_445
La1 La3 La1 65.20(3) 3_455 3_445
O1 La3 La2 125.3(3) . 5_656
O2 La3 La2 119.0(2) 7_546 5_656
O2 La3 La2 119.0(2) 7_556 5_656
O3 La3 La2 42.1(3) 1_554 5_656
Sb1 La3 La2 54.68(3) 7_556 5_656
Sb1 La3 La2 54.68(3) 7_546 5_656
La1 La3 La2 132.64(3) 3_455 5_656
La1 La3 La2 132.64(3) 3_445 5_656
O1 La3 La1 34.1(3) . 5_656
O2 La3 La1 99.3(3) 7_546 5_656
O2 La3 La1 99.3(3) 7_556 5_656
O3 La3 La1 133.4(3) 1_554 5_656
Sb1 La3 La1 57.42(4) 7_556 5_656
Sb1 La3 La1 57.42(4) 7_546 5_656
La1 La3 La1 58.94(3) 3_455 5_656
La1 La3 La1 58.94(3) 3_445 5_656
La2 La3 La1 91.27(4) 5_656 5_656
O1 La3 La2 90.9(2) . 7_546
O2 La3 La2 30.6(2) 7_546 7_546
O2 La3 La2 90.7(2) 7_556 7_546
O3 La3 La2 100.0(2) 1_554 7_546
Sb1 La3 La2 171.19(3) 7_556 7_546
Sb1 La3 La2 112.12(2) 7_546 7_546
La1 La3 La2 93.44(3) 3_455 7_546
La1 La3 La2 60.78(4) 3_445 7_546
La2 La3 La2 133.91(3) 5_656 7_546
La1 La3 La2 119.65(4) 5_656 7_546
O1 La3 La2 90.9(2) . 7_556
O2 La3 La2 90.7(2) 7_546 7_556
O2 La3 La2 30.6(2) 7_556 7_556
O3 La3 La2 100.0(2) 1_554 7_556
Sb1 La3 La2 112.12(2) 7_556 7_556
Sb1 La3 La2 171.19(3) 7_546 7_556
La1 La3 La2 60.78(4) 3_455 7_556
La1 La3 La2 93.44(3) 3_445 7_556
La2 La3 La2 133.91(3) 5_656 7_556
La1 La3 La2 119.65(4) 5_656 7_556
La2 La3 La2 61.15(2) 7_546 7_556
La2 Sb1 La2 75.85(4) 3_455 3_445
La2 Sb1 La3 68.82(3) 3_455 7_556
La2 Sb1 La3 112.20(6) 3_445 7_556
La2 Sb1 La3 112.20(6) 3_455 7_546
La2 Sb1 La3 68.82(3) 3_445 7_546
La3 Sb1 La3 73.93(4) 7_556 7_546
La2 Sb1 La1 177.22(3) 3_455 3_445
La2 Sb1 La1 106.87(2) 3_445 3_445
La3 Sb1 La1 109.27(4) 7_556 3_445
La3 Sb1 La1 68.69(4) 7_546 3_445
La2 Sb1 La1 106.87(2) 3_455 3_455
La2 Sb1 La1 177.22(3) 3_445 3_455
La3 Sb1 La1 68.69(4) 7_556 3_455
La3 Sb1 La1 109.27(4) 7_546 3_455
La1 Sb1 La1 70.40(3) 3_445 3_455
La2 Sb1 La1 111.29(4) 3_455 7_546
La2 Sb1 La1 70.01(4) 3_445 7_546
La3 Sb1 La1 177.60(5) 7_556 7_546
La3 Sb1 La1 108.02(2) 7_546 7_546
La1 Sb1 La1 70.53(4) 3_445 7_546
La1 Sb1 La1 109.14(5) 3_455 7_546
La2 Sb1 La1 70.01(4) 3_455 7_556
La2 Sb1 La1 111.29(4) 3_445 7_556
La3 Sb1 La1 108.02(2) 7_556 7_556
La3 Sb1 La1 177.60(5) 7_546 7_556
La1 Sb1 La1 109.14(5) 3_445 7_556
La1 Sb1 La1 70.53(4) 3_455 7_556
La1 Sb1 La1 69.99(4) 7_546 7_556
La3 O1 La1 112.7(4) . 5_656
La3 O1 La1 107.3(3) . 3_445
La1 O1 La1 105.7(3) 5_656 3_445
La3 O1 La1 107.3(3) . 3_455
La1 O1 La1 105.7(3) 5_656 3_455
La1 O1 La1 118.2(4) 3_445 3_455
La2 O2 La3 117.7(3) . 7_546
La2 O2 La3 117.7(3) . 7_556
La3 O2 La3 118.0(4) 7_546 7_556
La2 O2 La1 103.7(4) . 5_656
La3 O2 La1 96.1(3) 7_546 5_656
La3 O2 La1 96.1(3) 7_556 5_656
La2 O3 La2 117.3(6) 3_445 3_455
La2 O3 La3 119.0(3) 3_445 1_556
La2 O3 La3 119.0(3) 3_455 1_556
La2 O3 La2 96.6(3) 3_445 5_657
La2 O3 La2 96.6(3) 3_455 5_657
La3 O3 La2 98.7(5) 1_556 5_657

loop_
_geom_bond_atom_site_label_1
_geom_bond_atom_site_label_2
_geom_bond_distance
_geom_bond_site_symmetry_2
La1 O1 2.391(11) 5_656
La1 O1 2.392(5) 3
La1 O1 2.392(5) 3_545
La1 O2 2.720(13) 5_656
La1 Sb1 3.5606(14) 3
La1 Sb1 3.5606(14) 3_545
La1 Sb1 3.5789(15) 7_546
La1 Sb1 3.5789(15) 7_556
La1 La3 3.8095(12) 3_545
La1 La3 3.8095(12) 3
La1 La1 3.8126(17) 7_656
La1 La1 3.8126(17) 7_646
La2 O2 2.322(11) .
La2 O3 2.403(7) 3
La2 O3 2.403(7) 3_545
La2 O3 2.587(11) 5_657
La2 Sb1 3.3393(16) 3_545
La2 Sb1 3.3393(16) 3
La2 La2 3.7277(19) 7_657
La2 La2 3.7277(19) 7_647
La2 La3 3.8164(15) 5_656
La2 La1 3.973(3) 5_656
La2 La3 4.0353(14) 7_546
La2 La3 4.0353(14) 7_556
La3 O1 2.337(12) .
La3 O2 2.394(5) 7_546
La3 O2 2.394(5) 7_556
La3 O3 2.442(13) 1_554
La3 Sb1 3.4132(15) 7_556
La3 Sb1 3.4132(15) 7_546
La3 La1 3.8095(12) 3_455
La3 La1 3.8095(12) 3_445
La3 La2 3.8164(15) 5_656
La3 La1 3.937(2) 5_656
La3 La2 4.0353(14) 7_546
La3 La2 4.0353(14) 7_556
Sb1 La2 3.3393(16) 3_455
Sb1 La2 3.3393(15) 3_445
Sb1 La3 3.4132(15) 7_556
Sb1 La3 3.4132(15) 7_546
Sb1 La1 3.5606(14) 3_445
Sb1 La1 3.5606(14) 3_455
Sb1 La1 3.5789(15) 7_546
Sb1 La1 3.5789(15) 7_556
O1 La1 2.391(11) 5_656
O1 La1 2.392(5) 3_445
O1 La1 2.392(5) 3_455
O2 La3 2.394(5) 7_546
O2 La3 2.394(5) 7_556
O2 La1 2.720(13) 5_656
O3 La2 2.403(7) 3_445
O3 La2 2.403(7) 3_455
O3 La3 2.442(13) 1_556
O3 La2 2.587(11) 5_657
